data_2236156
loop_
_publ_author_name
'Sun, Hong-shun'
'Tang, Yi'
'Li, Yu-long'
'Xu, Ning'
'Xu, Hong'

_publ_section_title
;
 <i>N</i>-[(2<i>S</i>)-2-Chloropropanoyl]glycine
;
_journal_coeditor_code CV5331
_journal_issue 9
_journal_name_full 'Acta Crystallographica Section E'
_journal_page_first o2814
_journal_paper_doi 10.1107/S1600536812036720
_journal_volume 68
_journal_year 2012
_chemical_formula_iupac 'C5 H8 Cl N O3'
_chemical_formula_moiety 'C5 H8 Cl N O3'
_chemical_formula_sum 'C5 H8 Cl N O3'
_chemical_formula_weight 165.57
_chemical_name_systematic
;
<i>N</i>-[(2<i>S</i>)-2-Chloropropanoyl]glycine
;
_space_group_IT_number 19
_symmetry_cell_setting orthorhombic
_symmetry_space_group_name_Hall 'P 2ac 2ab'
_symmetry_space_group_name_H-M 'P 21 21 21'
_atom_sites_solution_hydrogens geom
_atom_sites_solution_primary direct
_atom_sites_solution_secondary difmap
_audit_creation_method SHELXL-97
_cell_angle_alpha 90.00
_cell_angle_beta 90.00
_cell_angle_gamma 90.00
_cell_formula_units_Z 4
_cell_length_a 5.5170(11)
_cell_length_b 11.622(2)
_cell_length_c 11.964(2)
_cell_measurement_reflns_used 25
_cell_measurement_temperature 293(2)
_cell_measurement_theta_max 13
_cell_measurement_theta_min 9
_cell_volume 767.1(2)
_computing_cell_refinement 'CAD-4 EXPRESS (Enraf--Nonius, 1994)'
_computing_data_collection 'CAD-4 EXPRESS (Enraf--Nonius, 1994)'
_computing_data_reduction 'XCAD4 (Harms & Wocadlo,1995)'
_computing_molecular_graphics 'SHELXTL (Sheldrick, 2008)'
_computing_publication_material 'SHELXTL (Sheldrick, 2008)'
_computing_structure_refinement 'SHELXTL (Sheldrick, 2008)'
_computing_structure_solution 'SHELXTL (Sheldrick, 2008)'
_diffrn_ambient_temperature 293(2)
_diffrn_measured_fraction_theta_full 0.999
_diffrn_measured_fraction_theta_max 0.999
_diffrn_measurement_device_type 'Enraf--Nonius CAD-4'
_diffrn_measurement_method \w/2\q
_diffrn_radiation_monochromator graphite
_diffrn_radiation_source 'fine-focus sealed tube'
_diffrn_radiation_type MoK\a
_diffrn_radiation_wavelength 0.71073
_diffrn_reflns_av_R_equivalents 0.0243
_diffrn_reflns_av_sigmaI/netI 0.0234
_diffrn_reflns_limit_h_max 6
_diffrn_reflns_limit_h_min 0
_diffrn_reflns_limit_k_max 14
_diffrn_reflns_limit_k_min 0
_diffrn_reflns_limit_l_max 14
_diffrn_reflns_limit_l_min -14
_diffrn_reflns_number 1630
_diffrn_reflns_theta_full 25.38
_diffrn_reflns_theta_max 25.38
_diffrn_reflns_theta_min 2.44
_diffrn_standards_decay_% 1
_diffrn_standards_interval_count 200
_diffrn_standards_interval_time 120
_diffrn_standards_number 3
_exptl_absorpt_coefficient_mu 0.447
_exptl_absorpt_correction_T_max 0.9566
_exptl_absorpt_correction_T_min 0.8775
_exptl_absorpt_correction_type psi-scan
_exptl_absorpt_process_details '(North <i>et al.</i> , 1968)'
_exptl_crystal_colour colourless
_exptl_crystal_density_diffrn 1.434
_exptl_crystal_density_method 'not measured'
_exptl_crystal_description block
_exptl_crystal_F_000 344
_exptl_crystal_size_max 0.30
_exptl_crystal_size_mid 0.20
_exptl_crystal_size_min 0.10
_refine_diff_density_max 0.216
_refine_diff_density_min -0.208
_refine_ls_abs_structure_details 'Flack (1983), 545 Friedel pairs'
_refine_ls_abs_structure_Flack 0.19(9)
_refine_ls_extinction_method none
_refine_ls_goodness_of_fit_ref 1.000
_refine_ls_hydrogen_treatment constr
_refine_ls_matrix_type full
_refine_ls_number_parameters 91
_refine_ls_number_reflns 1413
_refine_ls_number_restraints 0
_refine_ls_restrained_S_all 1.000
_refine_ls_R_factor_all 0.0395
_refine_ls_R_factor_gt 0.0351
_refine_ls_shift/su_max 0.000
_refine_ls_shift/su_mean 0.000
_refine_ls_structure_factor_coef Fsqd
_refine_ls_weighting_details 'calc w=1/[\s^2^(Fo^2^)+(0.0769P)^2^] where P=(Fo^2^+2Fc^2^)/3'
_refine_ls_weighting_scheme calc
_refine_ls_wR_factor_gt 0.0969
_refine_ls_wR_factor_ref 0.1000
_reflns_number_gt 1283
_reflns_number_total 1413
_reflns_threshold_expression I>2sigma(I)
_cod_data_source_file cv5331.cif
_cod_data_source_block I
_cod_original_cell_volume 767.1(3)
_cod_database_code 2236156
_cod_database_fobs_code 2236156

loop_
_symmetry_equiv_pos_as_xyz
x,y,z
1/2-x,-y,1/2+z
1/2+x,1/2-y,-z
-x,1/2+y,1/2-z

loop_
_atom_site_type_symbol
_atom_site_label
_atom_site_fract_x
_atom_site_fract_y
_atom_site_fract_z
_atom_site_U_iso_or_equiv
_atom_site_adp_type
_atom_site_calc_flag
_atom_site_refinement_flags
_atom_site_occupancy
_atom_site_symmetry_multiplicity
Cl Cl 1.07098(13) -0.02109(7) 0.44996(6) 0.0614(3) Uani d . 1 1
N N1 0.6201(3) 0.14605(16) 0.59648(15) 0.0380(4) Uani d . 1 1
H H1 0.5455 0.1604 0.5349 0.046 Uiso calc R 1 1
O O1 0.8581(4) 0.02471(16) 0.69152(14) 0.0539(5) Uani d . 1 1
C C1 0.6872(4) -0.1485(2) 0.5215(2) 0.0428(5) Uani d . 1 1
H H1A 0.5231 -0.1506 0.5481 0.064 Uiso calc R 1 1
H H1B 0.7926 -0.1819 0.5765 0.064 Uiso calc R 1 1
H H1C 0.6990 -0.1914 0.4531 0.064 Uiso calc R 1 1
O O2 0.9834(3) 0.30550(15) 0.63454(14) 0.0454(4) Uani d . 1 1
C C2 0.7635(4) -0.02114(18) 0.49985(19) 0.0400(5) Uani d . 1 1
H H2A 0.6573 0.0126 0.4429 0.048 Uiso calc R 1 1
O O3 0.7988(3) 0.36913(16) 0.78778(13) 0.0510(5) Uani d . 1 1
H H3A 0.9157 0.4167 0.7885 0.077 Uiso d R 1 1
C C3 0.7545(4) 0.05143(17) 0.60461(17) 0.0358(5) Uani d . 1 1
C C4 0.5972(4) 0.22508(19) 0.68892(17) 0.0348(5) Uani d . 1 1
H H4A 0.5776 0.1818 0.7577 0.042 Uiso calc R 1 1
H H4B 0.4532 0.2718 0.6785 0.042 Uiso calc R 1 1
C C5 0.8171(4) 0.30310(18) 0.69913(16) 0.0319(4) Uani d . 1 1

loop_
_atom_site_aniso_label
_atom_site_aniso_U_11
_atom_site_aniso_U_22
_atom_site_aniso_U_33
_atom_site_aniso_U_12
_atom_site_aniso_U_13
_atom_site_aniso_U_23
Cl 0.0554(4) 0.0715(5) 0.0574(4) -0.0122(3) 0.0123(3) 0.0006(3)
N1 0.0455(11) 0.0322(9) 0.0364(9) 0.0033(8) -0.0140(8) -0.0019(8)
O1 0.0702(12) 0.0506(9) 0.0408(9) 0.0207(8) -0.0128(8) 0.0012(8)
C1 0.0344(11) 0.0356(11) 0.0584(14) -0.0128(10) 0.0106(11) -0.0106(11)
O2 0.0451(9) 0.0525(10) 0.0386(8) -0.0076(8) 0.0090(7) -0.0003(7)
C2 0.0417(11) 0.0370(11) 0.0412(12) 0.0026(10) -0.0048(10) -0.0003(9)
O3 0.0569(10) 0.0583(10) 0.0379(8) -0.0186(9) 0.0058(8) -0.0159(8)
C3 0.0391(11) 0.0322(10) 0.0361(11) 0.0026(9) -0.0079(10) 0.0003(8)
C4 0.0354(11) 0.0333(10) 0.0358(11) 0.0008(9) 0.0013(9) -0.0033(9)
C5 0.0359(10) 0.0357(10) 0.0240(9) -0.0009(9) 0.0000(9) 0.0036(8)

loop_
_atom_type_symbol
_atom_type_description
_atom_type_scat_dispersion_real
_atom_type_scat_dispersion_imag
_atom_type_scat_source
C C 0.0033 0.0016 'International Tables Vol C Tables 4.2.6.8 and 6.1.1.4'
H H 0.0000 0.0000 'International Tables Vol C Tables 4.2.6.8 and 6.1.1.4'
N N 0.0061 0.0033 'International Tables Vol C Tables 4.2.6.8 and 6.1.1.4'
O O 0.0106 0.0060 'International Tables Vol C Tables 4.2.6.8 and 6.1.1.4'
Cl Cl 0.1484 0.1585 'International Tables Vol C Tables 4.2.6.8 and 6.1.1.4'

loop_
_geom_angle_atom_site_label_1
_geom_angle_atom_site_label_2
_geom_angle_atom_site_label_3
_geom_angle
C3 N1 C4 121.28(18)
C3 N1 H1 119.4
C4 N1 H1 119.4
C2 C1 H1A 109.5
C2 C1 H1B 109.5
H1A C1 H1B 109.5
C2 C1 H1C 109.5
H1A C1 H1C 109.5
H1B C1 H1C 109.5
C3 C2 C1 112.52(19)
C3 C2 Cl 107.82(15)
C1 C2 Cl 108.03(15)
C3 C2 H2A 109.5
C1 C2 H2A 109.5
Cl C2 H2A 109.5
C5 O3 H3A 109.3
O1 C3 N1 122.1(2)
O1 C3 C2 123.12(18)
N1 C3 C2 114.78(18)
N1 C4 C5 111.79(18)
N1 C4 H4A 109.3
C5 C4 H4A 109.3
N1 C4 H4B 109.3
C5 C4 H4B 109.3
H4A C4 H4B 107.9
O2 C5 O3 124.4(2)
O2 C5 C4 124.94(19)
O3 C5 C4 110.62(17)

loop_
_geom_bond_atom_site_label_1
_geom_bond_atom_site_label_2
_geom_bond_distance
Cl C2 1.798(2)
N1 C3 1.330(3)
N1 C4 1.443(3)
N1 H1 0.8600
O1 C3 1.227(3)
C1 C2 1.561(3)
C1 H1A 0.9600
C1 H1B 0.9600
C1 H1C 0.9600
O2 C5 1.200(3)
C2 C3 1.512(3)
C2 H2A 0.9800
O3 C5 1.313(3)
O3 H3A 0.8500
C4 C5 1.520(3)
C4 H4A 0.9700
C4 H4B 0.9700

loop_
_geom_hbond_atom_site_label_D
_geom_hbond_atom_site_label_H
_geom_hbond_atom_site_label_A
_geom_hbond_site_symmetry_A
_geom_hbond_distance_DH
_geom_hbond_distance_HA
_geom_hbond_distance_DA
_geom_hbond_angle_DHA
N1 H1 O2 3_456 0.86 2.09 2.920(3) 161
O3 H3A O1 4_756 0.85 1.79 2.629(3) 172

loop_
_geom_torsion_atom_site_label_1
_geom_torsion_atom_site_label_2
_geom_torsion_atom_site_label_3
_geom_torsion_atom_site_label_4
_geom_torsion
C4 N1 C3 O1 2.5(3)
C4 N1 C3 C2 -178.9(2)
C1 C2 C3 O1 53.1(3)
Cl C2 C3 O1 -65.9(3)
C1 C2 C3 N1 -125.4(2)
Cl C2 C3 N1 115.56(18)
C3 N1 C4 C5 79.1(3)
N1 C4 C5 O2 4.9(3)
N1 C4 C5 O3 -176.05(18)

loop_
_cod_related_entry_id
_cod_related_entry_database
_cod_related_entry_code
1 ChemSpider 30658044
